data_7236563
loop_
_publ_author_name
'Huang, Yuan'
'Li, Liang'
'Liu, Zonghao'
'Jiao, Haoyang'
'He, Yuqing'
'Wang, Xiaoge'
'Zhu, Rui'
'Wang, Dong'
'Sun, Junliang'
'Chen, Qi'
'Zhou, Huanping'

_publ_section_title
;
 The intrinsic properties of FA(1&#x2212;x)MAxPbI3 perovskite single
 crystals
;
_journal_issue 18
_journal_name_full 'Journal of Materials Chemistry A'
_journal_page_first 8537
_journal_paper_doi 10.1039/C7TA01441D
_journal_volume 5
_journal_year 2017
_chemical_formula_moiety CH(NH2)2PbI3
_chemical_formula_sum 'C H5 I3 N2 Pb'
_chemical_formula_weight 632.96
_chemical_name_systematic 'Formamidinium Lead Iodide'
_space_group_IT_number 215
_space_group_name_Hall 'P -4 2 3'
_space_group_name_H-M_alt 'P -4 3 m'
_symmetry_cell_setting cubic
_symmetry_space_group_name_H-M 'P -4 3 m'
_atom_sites_solution_primary direct
_atom_sites_solution_secondary difmap
_audit_creation_method SHELXL-97
_audit_update_record
;
2017-02-15 deposited with the CCDC.
2017-04-04 downloaded from the CCDC.
;
_cell_angle_alpha 90.00
_cell_angle_beta 90.00
_cell_angle_gamma 90.00
_cell_formula_units_Z 1
_cell_length_a 6.3691(2)
_cell_length_b 6.3691(2)
_cell_length_c 6.3691(2)
_cell_measurement_reflns_used 1697
_cell_measurement_temperature 300(2)
_cell_measurement_theta_max 29.2920
_cell_measurement_theta_min 4.5010
_cell_volume 258.365(14)
_computing_structure_refinement 'SHELXL-97 (Sheldrick, 1997)'
_computing_structure_solution 'SHELXS-97 (Sheldrick, 1990)'
_diffrn_ambient_temperature 300(2)
_diffrn_measured_fraction_theta_full 0.971
_diffrn_measured_fraction_theta_max 0.971
_diffrn_measurement_device_type 'XtaLAB Pro: Kappa single'
_diffrn_radiation_monochromator graphite
_diffrn_radiation_source 'fine-focus sealed tube'
_diffrn_radiation_type MoK\a
_diffrn_radiation_wavelength 0.71073
_diffrn_reflns_av_R_equivalents 0.0344
_diffrn_reflns_av_sigmaI/netI 0.0140
_diffrn_reflns_limit_h_max 7
_diffrn_reflns_limit_h_min -8
_diffrn_reflns_limit_k_max 8
_diffrn_reflns_limit_k_min -8
_diffrn_reflns_limit_l_max 8
_diffrn_reflns_limit_l_min -8
_diffrn_reflns_number 2719
_diffrn_reflns_theta_full 29.52
_diffrn_reflns_theta_max 29.52
_diffrn_reflns_theta_min 4.53
_exptl_absorpt_coefficient_mu 25.214
_exptl_absorpt_correction_T_max 1.00000
_exptl_absorpt_correction_T_min 0.40833
_exptl_absorpt_correction_type multi-scan
_exptl_absorpt_process_details
;
CrysAlisPro 1.171.39.9f (Rigaku Oxford Diffraction, 2015)
Empirical absorption correction using spherical harmonics,
 implemented in SCALE3 ABSPACK scaling algorithm.
;
_exptl_crystal_colour black
_exptl_crystal_density_diffrn 4.068
_exptl_crystal_density_method 'not measured'
_exptl_crystal_description cuboid
_exptl_crystal_F_000 266
_exptl_crystal_recrystallization_method 'Re-crystallisation from solvent'
_exptl_crystal_size_max 0.05
_exptl_crystal_size_mid 0.02
_exptl_crystal_size_min 0.02
_refine_diff_density_max 0.394
_refine_diff_density_min -0.412
_refine_diff_density_rms 0.083
_refine_ls_abs_structure_details 'Flack H D (1983), Acta Cryst. A39, 876-881'
_refine_ls_abs_structure_Flack 0.0(3)
_refine_ls_extinction_method none
_refine_ls_goodness_of_fit_ref 1.235
_refine_ls_matrix_type full
_refine_ls_number_parameters 8
_refine_ls_number_reflns 165
_refine_ls_number_restraints 1
_refine_ls_restrained_S_all 2.525
_refine_ls_R_factor_all 0.0125
_refine_ls_R_factor_gt 0.0125
_refine_ls_shift/su_max 0.000
_refine_ls_shift/su_mean 0.000
_refine_ls_structure_factor_coef Fsqd
_refine_ls_weighting_details 'calc w=1/[\s^2^(Fo^2^)+(0.0190P)^2^+0.0000P] where P=(Fo^2^+2Fc^2^)/3'
_refine_ls_weighting_scheme calc
_refine_ls_wR_factor_gt 0.0343
_refine_ls_wR_factor_ref 0.0343
_reflns_number_gt 165
_reflns_number_total 165
_reflns_threshold_expression >2sigma(I)
_cod_data_source_file c7ta01441d2.cif
_cod_data_source_block 45-6
_cod_original_sg_symbol_H-M P-43m
_cod_database_code 7236563

loop_
_symmetry_equiv_pos_as_xyz
'x, y, z'
'-x, -y, z'
'-x, y, -z'
'x, -y, -z'
'z, x, y'
'z, -x, -y'
'-z, -x, y'
'-z, x, -y'
'y, z, x'
'-y, z, -x'
'y, -z, -x'
'-y, -z, x'
'y, x, z'
'-y, -x, z'
'y, -x, -z'
'-y, x, -z'
'x, z, y'
'-x, z, -y'
'-x, -z, y'
'x, -z, -y'
'z, y, x'
'z, -y, -x'
'-z, y, -x'
'-z, -y, x'

loop_
_atom_site_label
_atom_site_type_symbol
_atom_site_fract_x
_atom_site_fract_y
_atom_site_fract_z
_atom_site_U_iso_or_equiv
_atom_site_adp_type
_atom_site_occupancy
_atom_site_symmetry_multiplicity
_atom_site_calc_flag
_atom_site_refinement_flags
Pb1 Pb 1.0000 0.0000 0.0000 0.0336(3) Uani 1 24 d S
I2 I 0.962(2) 0.0000 0.5000 0.066(3) Uani 0.25 2 d SP
N4 N 0.4500 0.3095 0.5500 0.120(17) Uiso 0.17 2 d SPD
C3 C 0.5000 0.5000 0.5000 0.120(17) Uiso 1 24 d SD

loop_
_atom_site_aniso_label
_atom_site_aniso_U_11
_atom_site_aniso_U_22
_atom_site_aniso_U_33
_atom_site_aniso_U_23
_atom_site_aniso_U_13
_atom_site_aniso_U_12
Pb1 0.0336(3) 0.0336(3) 0.0336(3) 0.000 0.000 0.000
I2 0.090(6) 0.084(5) 0.0248(5) 0.003(2) 0.000 0.000

loop_
_atom_type_symbol
_atom_type_description
_atom_type_scat_dispersion_real
_atom_type_scat_dispersion_imag
_atom_type_scat_source
C C 0.0033 0.0016 'International Tables Vol C Tables 4.2.6.8 and 6.1.1.4'
H H 0.0000 0.0000 'International Tables Vol C Tables 4.2.6.8 and 6.1.1.4'
N N 0.0061 0.0033 'International Tables Vol C Tables 4.2.6.8 and 6.1.1.4'
I I -0.4742 1.8119 'International Tables Vol C Tables 4.2.6.8 and 6.1.1.4'
Pb Pb -3.3944 10.1111 'International Tables Vol C Tables 4.2.6.8 and 6.1.1.4'

loop_
_geom_angle_atom_site_label_1
_geom_angle_atom_site_label_2
_geom_angle_atom_site_label_3
_geom_angle
_geom_angle_site_symmetry_1
_geom_angle_site_symmetry_3
I2 Pb1 I2 180.0 22_656 21_554
I2 Pb1 I2 98.6(6) 22_656 1_554
I2 Pb1 I2 81.4(6) 21_554 1_554
I2 Pb1 I2 85.7(3) 22_656 18_755
I2 Pb1 I2 94.3(3) 21_554 18_755
I2 Pb1 I2 90.32(4) 1_554 18_755
I2 Pb1 I2 81.4(6) 22_656 2_755
I2 Pb1 I2 98.6(6) 21_554 2_755
I2 Pb1 I2 180.0 1_554 2_755
I2 Pb1 I2 89.68(4) 18_755 2_755
I2 Pb1 I2 173.9(4) 22_656 5_545
I2 Pb1 I2 6.1(4) 21_554 5_545
I2 Pb1 I2 85.7(3) 1_554 5_545
I2 Pb1 I2 98.6(6) 18_755 5_545
I2 Pb1 I2 94.3(3) 2_755 5_545
I2 Pb1 I2 94.3(3) 22_656 17_545
I2 Pb1 I2 85.7(3) 21_554 17_545
I2 Pb1 I2 89.68(4) 1_554 17_545
I2 Pb1 I2 180.0(6) 18_755 17_545
I2 Pb1 I2 90.32(4) 2_755 17_545
I2 Pb1 I2 81.4(6) 5_545 17_545
I2 Pb1 I2 85.7(3) 22_656 14_665
I2 Pb1 I2 94.3(3) 21_554 14_665
I2 Pb1 I2 173.9(4) 1_554 14_665
I2 Pb1 I2 85.7(3) 18_755 14_665
I2 Pb1 I2 6.1(4) 2_755 14_665
I2 Pb1 I2 90.32(4) 5_545 14_665
I2 Pb1 I2 94.3(3) 17_545 14_665
I2 Pb1 I2 6.1(4) 22_656 6_665
I2 Pb1 I2 173.9(4) 21_554 6_665
I2 Pb1 I2 94.3(3) 1_554 6_665
I2 Pb1 I2 81.4(6) 18_755 6_665
I2 Pb1 I2 85.7(3) 2_755 6_665
I2 Pb1 I2 180.0 5_545 6_665
I2 Pb1 I2 98.6(6) 17_545 6_665
I2 Pb1 I2 89.68(4) 14_665 6_665
I2 Pb1 I2 90.32(4) 22_656 9_644
I2 Pb1 I2 89.68(4) 21_554 9_644
I2 Pb1 I2 85.7(3) 1_554 9_644
I2 Pb1 I2 173.9(4) 18_755 9_644
I2 Pb1 I2 94.3(3) 2_755 9_644
I2 Pb1 I2 85.7(3) 5_545 9_644
I2 Pb1 I2 6.1(4) 17_545 9_644
I2 Pb1 I2 98.6(6) 14_665 9_644
I2 Pb1 I2 94.3(3) 6_665 9_644
I2 Pb1 I2 94.3(3) 22_656 13_644
I2 Pb1 I2 85.7(3) 21_554 13_644
I2 Pb1 I2 6.1(4) 1_554 13_644
I2 Pb1 I2 94.3(3) 18_755 13_644
I2 Pb1 I2 173.9(4) 2_755 13_644
I2 Pb1 I2 89.68(4) 5_545 13_644
I2 Pb1 I2 85.7(3) 17_545 13_644
I2 Pb1 I2 180.0 14_665 13_644
I2 Pb1 I2 90.32(4) 6_665 13_644
I2 Pb1 I2 81.4(6) 9_644 13_644
I2 Pb1 I2 89.68(4) 22_656 10_656
I2 Pb1 I2 90.32(4) 21_554 10_656
I2 Pb1 I2 94.3(3) 1_554 10_656
I2 Pb1 I2 6.1(4) 18_755 10_656
I2 Pb1 I2 85.7(3) 2_755 10_656
I2 Pb1 I2 94.3(3) 5_545 10_656
I2 Pb1 I2 173.9(4) 17_545 10_656
I2 Pb1 I2 81.4(6) 14_665 10_656
I2 Pb1 I2 85.7(3) 6_665 10_656
I2 Pb1 I2 180.0 9_644 10_656
I2 Pb1 I2 98.6(6) 13_644 10_656
I2 I2 I2 90.000(8) 14_665 13_645
I2 I2 I2 45.000(4) 14_665 2_755
I2 I2 I2 45.000(3) 13_645 2_755
I2 I2 Pb1 86.96(19) 14_665 1_556
I2 I2 Pb1 86.96(19) 13_645 1_556
I2 I2 Pb1 85.7(3) 2_755 1_556
I2 I2 Pb1 86.96(19) 14_665 .
I2 I2 Pb1 86.96(19) 13_645 .
I2 I2 Pb1 85.7(3) 2_755 .
Pb1 I2 Pb1 171.4(6) 1_556 .
N4 N4 N4 120.0 3_656 8_656
N4 N4 N4 120.0 3_656 11_566
N4 N4 N4 60.0 8_656 11_566
N4 N4 C3 69.6 3_656 .
N4 N4 C3 60.7 8_656 .
N4 N4 C3 60.7 11_566 .
N4 N4 N4 95.5 3_656 6_566
N4 N4 N4 24.5 8_656 6_566
N4 N4 N4 70.4 11_566 6_566
C3 N4 N4 43.3 . 6_566
N4 N4 N4 35.5 3_656 12_665
N4 N4 N4 84.5 8_656 12_665
N4 N4 N4 103.8 11_566 12_665
C3 N4 N4 43.3 . 12_665
N4 N4 N4 60.0 6_566 12_665
N4 N4 N4 95.5 3_656 9
N4 N4 N4 70.4 8_656 9
N4 N4 N4 24.5 11_566 9
C3 N4 N4 43.3 . 9
N4 N4 N4 70.2 6_566 9
N4 N4 N4 83.4 12_665 9
N4 N4 N4 35.5 3_656 5
N4 N4 N4 103.8 8_656 5
N4 N4 N4 84.5 11_566 5
C3 N4 N4 43.3 . 5
N4 N4 N4 83.4 6_566 5
N4 N4 N4 39.2 12_665 5
N4 N4 N4 60.0 9 5
N4 C3 N4 58.5 10_656 6_566
N4 C3 N4 58.5 10_656 2_665
N4 C3 N4 58.5 6_566 2_665
N4 C3 N4 151.5 10_656 11_566
N4 C3 N4 93.5 6_566 11_566
N4 C3 N4 113.6 2_665 11_566
N4 C3 N4 113.6 10_656 .
N4 C3 N4 93.5 6_566 .
N4 C3 N4 151.5 2_665 .
N4 C3 N4 58.5 11_566 .
N4 C3 N4 93.5 10_656 5
N4 C3 N4 151.5 6_566 5
N4 C3 N4 113.6 2_665 5
N4 C3 N4 113.6 11_566 5
N4 C3 N4 93.5 . 5
N4 C3 N4 93.5 10_656 3_656
N4 C3 N4 113.6 6_566 3_656
N4 C3 N4 151.5 2_665 3_656
N4 C3 N4 93.5 11_566 3_656
N4 C3 N4 40.7 . 3_656
N4 C3 N4 58.5 5 3_656
N4 C3 N4 113.6 10_656 7_665
N4 C3 N4 151.5 6_566 7_665
N4 C3 N4 93.5 2_665 7_665
N4 C3 N4 93.5 11_566 7_665
N4 C3 N4 113.6 . 7_665
N4 C3 N4 40.7 5 7_665
N4 C3 N4 93.5 3_656 7_665
N4 C3 N4 151.5 10_656 9
N4 C3 N4 113.6 6_566 9
N4 C3 N4 93.5 2_665 9
N4 C3 N4 40.7 11_566 9
N4 C3 N4 93.5 . 9
N4 C3 N4 93.5 5 9
N4 C3 N4 113.6 3_656 9
N4 C3 N4 58.5 7_665 9
N4 C3 N4 40.7 10_656 12_665
N4 C3 N4 93.5 6_566 12_665
N4 C3 N4 93.5 2_665 12_665
N4 C3 N4 151.5 11_566 12_665
N4 C3 N4 93.5 . 12_665
N4 C3 N4 58.5 5 12_665
N4 C3 N4 58.5 3_656 12_665
N4 C3 N4 93.5 7_665 12_665
N4 C3 N4 151.5 9 12_665
N4 C3 N4 93.5 10_656 8_656
N4 C3 N4 40.7 6_566 8_656
N4 C3 N4 93.5 2_665 8_656
N4 C3 N4 58.5 11_566 8_656
N4 C3 N4 58.5 . 8_656
N4 C3 N4 151.5 5 8_656
N4 C3 N4 93.5 3_656 8_656
N4 C3 N4 151.5 7_665 8_656
N4 C3 N4 93.5 9 8_656
N4 C3 N4 113.6 12_665 8_656
N4 C3 N4 93.5 10_656 4_566
N4 C3 N4 93.5 6_566 4_566
N4 C3 N4 40.7 2_665 4_566
N4 C3 N4 93.5 11_566 4_566
N4 C3 N4 151.5 . 4_566
N4 C3 N4 93.5 5 4_566
N4 C3 N4 151.5 3_656 4_566
N4 C3 N4 58.5 7_665 4_566
N4 C3 N4 58.5 9 4_566
N4 C3 N4 113.6 12_665 4_566
N4 C3 N4 113.6 8_656 4_566

loop_
_geom_bond_atom_site_label_1
_geom_bond_atom_site_label_2
_geom_bond_distance
_geom_bond_site_symmetry_2
Pb1 I2 3.1935(12) 22_656
Pb1 I2 3.1935(12) 21_554
Pb1 I2 3.1935(12) 1_554
Pb1 I2 3.1935(12) 18_755
Pb1 I2 3.1935(12) 2_755
Pb1 I2 3.1935(12) 5_545
Pb1 I2 3.1935(12) 17_545
Pb1 I2 3.1935(12) 14_665
Pb1 I2 3.1935(12) 6_665
Pb1 I2 3.1935(12) 9_644
Pb1 I2 3.1935(12) 13_644
Pb1 I2 3.1935(12) 10_656
I2 I2 0.34(2) 14_665
I2 I2 0.34(2) 13_645
I2 I2 0.48(3) 2_755
I2 Pb1 3.1935(12) 1_556
N4 N4 0.9009 3_656
N4 N4 1.2651 8_656
N4 N4 1.2651 11_566
N4 C3 1.2940 .
N4 N4 1.8846 6_566
N4 N4 1.8846 12_665
N4 N4 1.8846 9
N4 N4 1.8846 5
C3 N4 1.2940 10_656
C3 N4 1.2940 6_566
C3 N4 1.2940 2_665
C3 N4 1.2940 11_566
C3 N4 1.2940 5
C3 N4 1.2940 3_656
C3 N4 1.2940 7_665
C3 N4 1.2940 9
C3 N4 1.2940 12_665
C3 N4 1.2940 8_656
C3 N4 1.2940 4_566
